data_4000334
_journal_name_full 'Chemistry of Materials'
_journal_paper_doi 10.1021/cm034351z
_journal_year 2003
_chemical_formula_moiety 'C38 H72 F18 Li6 O34 S6'
_chemical_formula_sum 'C38 H72 F18 Li6 O34 S6'
_chemical_formula_weight 1648.96
_chemical_name_common 01179
_space_group_IT_number 2
_symmetry_cell_setting triclinic
_symmetry_space_group_name_Hall '-P 1'
_symmetry_space_group_name_H-M 'P -1'
_atom_sites_solution_hydrogens geom
_atom_sites_solution_primary direct
_atom_sites_solution_secondary 'difference Fourier synthesis'
_cell_angle_alpha 104.573(2)
_cell_angle_beta 100.633(2)
_cell_angle_gamma 111.656(2)
_cell_formula_units_Z 2
_cell_length_a 13.1295(16)
_cell_length_b 16.509(2)
_cell_length_c 19.413(2)
_cell_measurement_reflns_used 3163
_cell_measurement_temperature 173(2)
_cell_measurement_theta_max 25.0
_cell_measurement_theta_min 2.5
_cell_volume 3600.6(7)
_exptl_absorpt_coefficient_mu 0.318
_exptl_absorpt_correction_T_max 0.938
_exptl_absorpt_correction_T_min 0.886
_exptl_absorpt_correction_type multi-scan
_exptl_absorpt_process_details 'SADABS 2.03 (Sheldrick, 2000)'
_exptl_crystal_colour colorless
_exptl_crystal_density_diffrn 1.521
_exptl_crystal_density_meas ?
_exptl_crystal_density_method .
_exptl_crystal_description block
_exptl_crystal_F_000 1696
_exptl_crystal_size_max 0.38
_exptl_crystal_size_mid 0.32
_exptl_crystal_size_min 0.20
_refine_ls_extinction_coef ?
_refine_ls_extinction_method none
_refine_ls_goodness_of_fit_ref 1.029
_refine_ls_hydrogen_treatment constr
_refine_ls_matrix_type full
_refine_ls_number_parameters 1022
_refine_ls_number_reflns 12665
_refine_ls_number_restraints 38
_refine_ls_restrained_S_all 1.031
_refine_ls_R_factor_all 0.0573
_refine_ls_R_factor_gt 0.0454
_refine_ls_shift/su_max 0.002
_refine_ls_shift/su_mean 0.000
_refine_ls_structure_factor_coef Fsqd
_refine_ls_weighting_details 'calc w=1/[\s^2^(Fo^2^)+(0.0712P)^2^+1.440P] where P=(Fo^2^+2Fc^2^)/3'
_refine_ls_weighting_scheme calc
_refine_ls_wR_factor_gt 0.1211
_refine_ls_wR_factor_ref 0.1337
_cod_depositor_comments
;
The following automatic conversions were performed:
'_symmetry_cell_setting' value 'Triclinic' changed to 'triclinic'
according to '/home/saulius/struct/CIF-dictionaries/cif_core.dic'
dictionary named 'cif_core.dic' version 2.4.1 from 2010-06-29.

Automatic conversion script
Id: cif_fix_enum 1527 2010-12-29 10:47:43Z saulius 

The following automatic conversions were performed:

'_atom_sites_solution_primary' value 'direct methods' was changed to
'direct'.

'_atom_sites_solution_hydrogens' value 'placed geometrically' was
changed to 'geom'.

Automatic conversion script
Id: cif_fix_values 6452 2018-10-05 10:23:21Z andrius 
;
_cod_original_sg_symbol_H-M P-1
_cod_database_code 4000334

loop_
_symmetry_equiv_pos_as_xyz
'x, y, z'
'-x, -y, -z'

loop_
_atom_site_label
_atom_site_type_symbol
_atom_site_fract_x
_atom_site_fract_y
_atom_site_fract_z
_atom_site_U_iso_or_equiv
_atom_site_adp_type
_atom_site_occupancy
_atom_site_symmetry_multiplicity
_atom_site_calc_flag
_atom_site_refinement_flags
_atom_site_disorder_assembly
_atom_site_disorder_group
Li1 Li -0.0802(3) 0.8431(3) 1.6590(2) 0.0382(8) Uani 1 1 d . . .
Li2 Li 0.0032(3) 0.6907(3) 1.4239(2) 0.0427(9) Uani 1 1 d . . .
Li3 Li 0.2683(3) 0.8244(3) 1.3224(2) 0.0405(9) Uani 1 1 d . . .
Li4 Li 0.3177(3) 0.6616(3) 1.1161(2) 0.0390(8) Uani 1 1 d . A .
Li5 Li 0.5985(3) 0.8145(3) 0.9743(2) 0.0424(9) Uani 1 1 d . . .
Li6 Li 0.6617(3) 0.6886(3) 0.7609(2) 0.0418(9) Uani 1 1 d . . .
S1 S -0.07404(5) 0.75222(4) 1.77507(3) 0.03409(14) Uani 1 1 d . A .
O17 O -0.08251(14) 0.74422(11) 1.69834(9) 0.0403(4) Uani 1 1 d . A .
O18 O -0.01237(18) 0.84364(12) 1.82834(11) 0.0588(5) Uani 1 1 d . . .
O19 O -0.17989(13) 0.69687(12) 1.78604(9) 0.0402(4) Uani 1 1 d . . .
C33 C 0.0153(2) 0.6940(2) 1.79501(16) 0.0500(6) Uani 1 1 d . . .
F1 F 0.11736(15) 0.73614(17) 1.78729(14) 0.0958(7) Uani 1 1 d . . .
F2 F 0.02867(16) 0.69130(15) 1.86323(10) 0.0752(5) Uani 1 1 d . . .
F3 F -0.03268(18) 0.60688(13) 1.74801(11) 0.0731(5) Uani 1 1 d . . .
S2 S -0.12462(11) 0.81954(10) 1.48685(6) 0.0322(2) Uani 0.50 1 d PD A 1
O20 O -0.1511(19) 0.8044(11) 1.5563(6) 0.041(2) Uani 0.50 1 d PD A 1
O21 O -0.0636(17) 0.7615(16) 1.4641(13) 0.042(2) Uani 0.50 1 d PD A 1
O22 O -0.0918(7) 0.9055(5) 1.4760(5) 0.097(2) Uani 0.50 1 d PD A 1
C34 C -0.2668(6) 0.7384(7) 1.4219(3) 0.078(2) Uani 0.50 1 d PD A 1
F4 F -0.2721(5) 0.7227(5) 1.3510(3) 0.103(2) Uani 0.50 1 d PD A 1
F5 F -0.3483(6) 0.7622(7) 1.4337(4) 0.143(4) Uani 0.50 1 d PD A 1
F6 F -0.3055(6) 0.6594(7) 1.4268(5) 0.149(5) Uani 0.50 1 d PD A 1
S2' S -0.16972(12) 0.75950(13) 1.47538(7) 0.0443(3) Uani 0.50 1 d PD A 2
O20' O -0.1425(19) 0.8250(11) 1.5524(6) 0.041(2) Uani 0.50 1 d PD A 2
O21' O -0.0613(17) 0.7780(16) 1.4575(13) 0.042(2) Uani 0.50 1 d PD A 2
O22' O -0.2636(5) 0.6626(4) 1.4461(4) 0.0576(15) Uani 0.50 1 d PD A 2
C34' C -0.2248(6) 0.8194(5) 1.4258(3) 0.0609(16) Uani 0.50 1 d PD A 2
F4' F -0.2489(5) 0.7824(3) 1.3531(3) 0.0659(12) Uani 0.50 1 d PD A 2
F5' F -0.3171(5) 0.8233(4) 1.4408(4) 0.0745(16) Uani 0.50 1 d PD A 2
F6' F -0.1472(5) 0.9040(4) 1.4460(3) 0.0763(14) Uani 0.50 1 d PD A 2
S3 S 0.23327(5) 0.69553(5) 1.42348(4) 0.0333(2) Uani 0.8838(19) 1 d PD A 1
O23 O 0.1676(3) 0.7304(3) 1.4635(3) 0.0432(9) Uani 0.8838(19) 1 d PD A 1
O24 O 0.2843(7) 0.7484(4) 1.3806(2) 0.0440(9) Uani 0.8838(19) 1 d PD A 1
O25 O 0.18147(19) 0.59727(14) 1.38607(12) 0.0521(5) Uani 0.8838(19) 1 d PD A 1
C35 C 0.3579(2) 0.7181(2) 1.49776(15) 0.0428(7) Uani 0.8838(19) 1 d PD A 1
F7 F 0.3296(2) 0.6720(3) 1.54309(16) 0.0641(8) Uani 0.8838(19) 1 d PD A 1
F8 F 0.4304(2) 0.6915(3) 1.4685(3) 0.0655(9) Uani 0.8838(19) 1 d PD A 1
F9 F 0.41568(16) 0.80704(14) 1.53866(11) 0.0641(5) Uani 0.8838(19) 1 d PD A 1
S3' S 0.2851(4) 0.7646(3) 1.4623(3) 0.0355(15) Uani 0.1162(19) 1 d PD A 2
O23' O 0.175(2) 0.748(3) 1.474(3) 0.0432(9) Uani 0.1162(19) 1 d PD A 2
O24' O 0.288(5) 0.762(4) 1.3887(17) 0.0440(9) Uani 0.1162(19) 1 d PD A 2
O25' O 0.3816(12) 0.8408(10) 1.5195(8) 0.0521(5) Uani 0.1162(19) 1 d PD A 2
C35' C 0.3042(14) 0.6653(10) 1.4714(9) 0.0428(7) Uani 0.1162(19) 1 d PD A 2
F7' F 0.295(2) 0.663(3) 1.5377(13) 0.0641(8) Uani 0.1162(19) 1 d PD A 2
F8' F 0.403(2) 0.670(3) 1.464(2) 0.0655(9) Uani 0.1162(19) 1 d PD A 2
F9' F 0.2237(13) 0.5882(10) 1.4180(8) 0.0641(5) Uani 0.1162(19) 1 d PD A 2
S4 S 0.17224(5) 0.75581(4) 1.14833(3) 0.03235(14) Uani 1 1 d . . .
O26 O 0.08909(16) 0.66189(12) 1.12706(11) 0.0542(5) Uani 1 1 d . A .
O27 O 0.27745(13) 0.76751(11) 1.13029(9) 0.0391(4) Uani 1 1 d . A .
O28 O 0.18800(13) 0.81468(11) 1.22207(8) 0.0380(4) Uani 1 1 d . A .
C36 C 0.1070(2) 0.80268(19) 1.08821(13) 0.0478(6) Uani 1 1 d . A .
F10 F 0.08586(18) 0.75601(15) 1.01693(9) 0.0811(6) Uani 1 1 d . . .
F11 F 0.00766(15) 0.79762(14) 1.09896(10) 0.0740(5) Uani 1 1 d . . .
F12 F 0.17382(17) 0.89097(12) 1.10217(9) 0.0657(5) Uani 1 1 d . . .
S5 S 0.57525(5) 0.73167(4) 1.10139(3) 0.03602(14) Uani 1 1 d . . .
O29 O 0.64292(18) 0.82090(13) 1.15652(11) 0.0644(5) Uani 1 1 d . B .
O30 O 0.56826(15) 0.72674(12) 1.02569(9) 0.0443(4) Uani 1 1 d . B .
O31 O 0.46729(14) 0.67957(13) 1.11080(10) 0.0506(4) Uani 1 1 d . A .
C37 C 0.6542(2) 0.6644(2) 1.11763(15) 0.0484(6) Uani 1 1 d . B .
F13 F 0.75992(13) 0.70411(14) 1.11317(10) 0.0713(5) Uani 1 1 d . . .
F14 F 0.60260(17) 0.57924(12) 1.06761(11) 0.0701(5) Uani 1 1 d . . .
F15 F 0.66259(16) 0.65797(15) 1.18491(10) 0.0756(5) Uani 1 1 d . . .
S6 S 0.53364(5) 0.81323(4) 0.81767(3) 0.03317(16) Uani 0.9592(13) 1 d P B 1
O32 O 0.57373(15) 0.76015(13) 0.76864(9) 0.0469(4) Uani 1 1 d . B 1
O33 O 0.49676(14) 0.77451(12) 0.87266(9) 0.0445(4) Uani 1 1 d . B 1
O34 O 0.60124(16) 0.91125(12) 0.84429(10) 0.0550(5) Uani 1 1 d . B 1
C38 C 0.4000(2) 0.79572(17) 0.75540(14) 0.0422(5) Uani 1 1 d . B 1
F16 F 0.41893(14) 0.82410(12) 0.69901(8) 0.0581(4) Uani 1 1 d . B 1
F17 F 0.35108(15) 0.84289(14) 0.79072(10) 0.0713(5) Uani 1 1 d . B 1
F18 F 0.32494(15) 0.70756(12) 0.72686(10) 0.0754(5) Uani 1 1 d . B 1
S6' S 0.4740(12) 0.7443(10) 0.7971(7) 0.03317(16) Uani 0.0408(13) 1 d P B 2
C1 C 0.1616(3) 0.8821(3) 1.6347(2) 0.0814(11) Uani 1 1 d . . .
H1A H 0.1593 0.9071 1.5939 0.122 Uiso 1 1 calc R A .
H1B H 0.1280 0.8141 1.6137 0.122 Uiso 1 1 calc R . .
H1C H 0.2417 0.9065 1.6655 0.122 Uiso 1 1 calc R . .
O1 O 0.09755(14) 0.90941(12) 1.67964(10) 0.0512(4) Uani 1 1 d . A .
C2 C 0.1378(2) 1.00650(19) 1.71065(16) 0.0559(7) Uani 1 1 d . . .
H2A H 0.1255 1.0322 1.6706 0.067 Uiso 1 1 calc R A .
H2B H 0.2211 1.0364 1.7382 0.067 Uiso 1 1 calc R . .
C3 C 0.0713(2) 1.02420(18) 1.76268(15) 0.0543(7) Uani 1 1 d . A .
H3A H 0.0890 1.0038 1.8053 0.065 Uiso 1 1 calc R . .
H3B H 0.0910 1.0913 1.7824 0.065 Uiso 1 1 calc R . .
O2 O -0.04759(15) 0.97181(11) 1.71997(9) 0.0435(4) Uani 1 1 d . A .
C4 C -0.1255(3) 0.97509(17) 1.76196(15) 0.0511(7) Uani 1 1 d . . .
H4A H -0.1162 1.0396 1.7827 0.061 Uiso 1 1 calc R A .
H4B H -0.1107 0.9529 1.8039 0.061 Uiso 1 1 calc R . .
C5 C -0.2434(2) 0.91362(17) 1.70946(16) 0.0478(6) Uani 1 1 d . A .
H5A H -0.3013 0.9135 1.7358 0.057 Uiso 1 1 calc R . .
H5B H -0.2579 0.9363 1.6677 0.057 Uiso 1 1 calc R . .
O3 O -0.25224(13) 0.82148(11) 1.68115(9) 0.0375(4) Uani 1 1 d . A .
C6 C -0.3563(2) 0.76113(18) 1.62161(13) 0.0433(6) Uani 1 1 d . . .
H6A H -0.3591 0.7853 1.5799 0.052 Uiso 1 1 calc R A .
H6B H -0.4233 0.7582 1.6392 0.052 Uiso 1 1 calc R . .
C7 C -0.3614(2) 0.66616(17) 1.59521(13) 0.0421(5) Uani 1 1 d . A .
H7A H -0.4248 0.6275 1.5477 0.051 Uiso 1 1 calc R . .
H7B H -0.2883 0.6708 1.5856 0.051 Uiso 1 1 calc R . .
O4 O -0.37955(14) 0.62312(11) 1.64974(9) 0.0418(4) Uani 1 1 d . . .
C8 C -0.3683(3) 0.53816(19) 1.62956(16) 0.0610(8) Uani 1 1 d . A .
H8A H -0.4257 0.4953 1.5812 0.091 Uiso 1 1 calc R . .
H8B H -0.3806 0.5099 1.6678 0.091 Uiso 1 1 calc R . .
H8C H -0.2909 0.5510 1.6258 0.091 Uiso 1 1 calc R . .
C9 C -0.0818(3) 0.5868(3) 1.53213(19) 0.0754(9) Uani 1 1 d . . .
H9A H -0.1547 0.5916 1.5281 0.113 Uiso 1 1 calc R A .
H9B H -0.0195 0.6423 1.5718 0.113 Uiso 1 1 calc R . .
H9C H -0.0877 0.5314 1.5442 0.113 Uiso 1 1 calc R . .
O5 O -0.05774(16) 0.57968(12) 1.46295(11) 0.0528(5) Uani 1 1 d . A .
C10 C -0.1436(2) 0.49966(19) 1.40285(18) 0.0593(7) Uani 1 1 d . . .
H10A H -0.2194 0.5012 1.3962 0.071 Uiso 1 1 calc R A .
H10B H -0.1497 0.4425 1.4131 0.071 Uiso 1 1 calc R . .
C11 C -0.1084(3) 0.50077(18) 1.33438(18) 0.0607(8) Uani 1 1 d . A .
H11A H -0.0354 0.4947 1.3394 0.073 Uiso 1 1 calc R . .
H11B H -0.1685 0.4487 1.2899 0.073 Uiso 1 1 calc R . .
O6 O -0.09380(15) 0.58785(12) 1.32707(10) 0.0501(4) Uani 1 1 d . A .
C12 C -0.0637(3) 0.5996(2) 1.26226(15) 0.0594(8) Uani 1 1 d . . .
H12A H -0.1249 0.5513 1.2164 0.071 Uiso 1 1 calc R A .
H12B H 0.0093 0.5946 1.2627 0.071 Uiso 1 1 calc R . .
C13 C -0.0503(2) 0.6938(2) 1.26421(14) 0.0519(7) Uani 1 1 d . A .
H13A H -0.0329 0.7044 1.2188 0.062 Uiso 1 1 calc R . .
H13B H -0.1225 0.6993 1.2658 0.062 Uiso 1 1 calc R . .
O7 O 0.04159(14) 0.76051(12) 1.32926(9) 0.0414(4) Uani 1 1 d . A .
C14 C 0.0500(2) 0.85154(18) 1.34088(15) 0.0466(6) Uani 1 1 d . . .
H14A H -0.0225 0.8531 1.3471 0.056 Uiso 1 1 calc R A .
H14B H 0.0624 0.8691 1.2969 0.056 Uiso 1 1 calc R . .
C15 C 0.1478(2) 0.91831(18) 1.40885(15) 0.0479(6) Uani 1 1 d . A .
H15A H 0.1466 0.9798 1.4219 0.058 Uiso 1 1 calc R . .
H15B H 0.1404 0.8962 1.4514 0.058 Uiso 1 1 calc R . .
O8 O 0.25412(14) 0.92677(12) 1.39554(9) 0.0438(4) Uani 1 1 d . A .
C16 C 0.3490(3) 0.9822(3) 1.46174(17) 0.0738(9) Uani 1 1 d . . .
H16A H 0.3532 1.0447 1.4799 0.111 Uiso 1 1 calc R A .
H16B H 0.4204 0.9864 1.4509 0.111 Uiso 1 1 calc R . .
H16C H 0.3389 0.9538 1.5001 0.111 Uiso 1 1 calc R . .
C17 C 0.2530(3) 0.6221(3) 0.94406(17) 0.0839(11) Uani 1 1 d . A .
H17A H 0.3141 0.6045 0.9346 0.126 Uiso 1 1 calc R . .
H17B H 0.2820 0.6898 0.9589 0.126 Uiso 1 1 calc R . .
H17C H 0.1869 0.5919 0.8985 0.126 Uiso 1 1 calc R . .
O9 O 0.21826(16) 0.59316(12) 1.00265(10) 0.0557(5) Uani 1 1 d . . .
C18 C 0.1754(2) 0.49621(19) 0.98650(17) 0.0607(8) Uani 1 1 d . A .
H18A H 0.2362 0.4758 0.9801 0.073 Uiso 1 1 calc R . .
H18B H 0.1096 0.4623 0.9398 0.073 Uiso 1 1 calc R . .
C19 C 0.1382(2) 0.47746(18) 1.05046(19) 0.0625(8) Uani 1 1 d . . .
H19A H 0.0741 0.4944 1.0549 0.075 Uiso 1 1 calc R A .
H19B H 0.1114 0.4106 1.0434 0.075 Uiso 1 1 calc R . .
O10 O 0.23558(14) 0.53269(11) 1.11612(10) 0.0466(4) Uani 1 1 d . A .
C20 C 0.2132(3) 0.53227(19) 1.18487(18) 0.0578(8) Uani 1 1 d . . .
H20A H 0.1880 0.4689 1.1873 0.069 Uiso 1 1 calc R A .
H20B H 0.1518 0.5524 1.1898 0.069 Uiso 1 1 calc R . .
C21 C 0.3224(3) 0.59798(19) 1.24555(16) 0.0533(7) Uani 1 1 d . A .
H21A H 0.3109 0.6010 1.2950 0.064 Uiso 1 1 calc R . .
H21B H 0.3830 0.5768 1.2412 0.064 Uiso 1 1 calc R . .
O11 O 0.35613(14) 0.68780(11) 1.23855(9) 0.0387(4) Uani 1 1 d . . .
C22 C 0.4666(2) 0.75235(18) 1.29030(14) 0.0453(6) Uani 1 1 d . A .
H22A H 0.5250 0.7308 1.2796 0.054 Uiso 1 1 calc R . .
H22B H 0.4656 0.7558 1.3418 0.054 Uiso 1 1 calc R . .
C23 C 0.4978(2) 0.84535(18) 1.28456(14) 0.0437(6) Uani 1 1 d . . .
H23A H 0.5805 0.8856 1.3118 0.052 Uiso 1 1 calc R A .
H23B H 0.4849 0.8398 1.2314 0.052 Uiso 1 1 calc R . .
O12 O 0.43028(13) 0.88730(11) 1.31529(9) 0.0413(4) Uani 1 1 d . A .
C24 C 0.4534(2) 0.97243(18) 1.30198(18) 0.0554(7) Uani 1 1 d . . .
H24A H 0.5350 1.0155 1.3267 0.083 Uiso 1 1 calc R A .
H24B H 0.4059 1.0002 1.3221 0.083 Uiso 1 1 calc R . .
H24C H 0.4350 0.9602 1.2480 0.083 Uiso 1 1 calc R . .
C25 C 0.4782(3) 0.9145(3) 1.0645(2) 0.0778(10) Uani 1 1 d . . .
H25A H 0.5017 0.9065 1.1123 0.117 Uiso 1 1 calc R B .
H25B H 0.4062 0.8606 1.0320 0.117 Uiso 1 1 calc R . .
H25C H 0.4665 0.9711 1.0733 0.117 Uiso 1 1 calc R . .
O13 O 0.56573(17) 0.92213(12) 1.02927(10) 0.0530(5) Uani 1 1 d . B .
C26 C 0.6719(3) 1.0008(2) 1.07253(16) 0.0669(9) Uani 1 1 d . . .
H26A H 0.7012 0.9957 1.1213 0.080 Uiso 1 1 calc R B .
H26B H 0.6611 1.0585 1.0820 0.080 Uiso 1 1 calc R . .
C27 C 0.7542(3) 1.0034(2) 1.02957(17) 0.0694(9) Uani 1 1 d . B .
H27A H 0.7288 1.0145 0.9830 0.083 Uiso 1 1 calc R . .
H27B H 0.8317 1.0537 1.0596 0.083 Uiso 1 1 calc R . .
O14 O 0.75678(15) 0.91480(13) 1.01239(10) 0.0562(5) Uani 1 1 d . B .
C28 C 0.8358(2) 0.9053(3) 0.97295(18) 0.0766(11) Uani 1 1 d . . .
H28A H 0.9153 0.9524 1.0027 0.092 Uiso 1 1 calc R B .
H28B H 0.8160 0.9142 0.9245 0.092 Uiso 1 1 calc R . .
C29 C 0.8271(2) 0.8101(3) 0.96039(17) 0.0703(10) Uani 1 1 d . B .
H29A H 0.8836 0.8016 0.9355 0.084 Uiso 1 1 calc R . .
H29B H 0.8440 0.8008 1.0089 0.084 Uiso 1 1 calc R . .
O15 O 0.71351(15) 0.74466(14) 0.91462(10) 0.0524(5) Uani 1 1 d . B .
C30 C 0.6938(3) 0.6526(2) 0.90978(16) 0.0641(9) Uani 1 1 d . . .
H30A H 0.7065 0.6486 0.9605 0.077 Uiso 1 1 calc R B .
H30B H 0.7486 0.6357 0.8876 0.077 Uiso 1 1 calc R . .
C31 C 0.5743(3) 0.5874(2) 0.86276(17) 0.0604(8) Uani 1 1 d . B .
H31A H 0.5561 0.5249 0.8660 0.073 Uiso 1 1 calc R . .
H31B H 0.5201 0.6090 0.8812 0.073 Uiso 1 1 calc R . .
O16 O 0.56082(16) 0.58190(13) 0.78694(10) 0.0527(5) Uani 1 1 d . B .
C32 C 0.4441(3) 0.5324(3) 0.7424(2) 0.0787(10) Uani 1 1 d . . .
H32A H 0.4147 0.4679 0.7409 0.118 Uiso 1 1 calc R B .
H32B H 0.4377 0.5332 0.6915 0.118 Uiso 1 1 calc R . .
H32C H 0.3990 0.5617 0.7639 0.118 Uiso 1 1 calc R . .
